data_7720088
loop_
_publ_author_name
'Wang, Ying'
'Gai, Yan-Li'
'Zhou, Xin'
'Wang, Hao'
'Xiong, Kecai'

_publ_section_title
;
 A stable yttrium-based metal-organic framework built on ladder building
 units for size-exclusion separation of hexane isomers.
;
_journal_issue 6
_journal_name_full 'Dalton transactions (Cambridge, England : 2003)'
_journal_page_first 2428
_journal_page_last 2432
_journal_paper_doi 10.1039/d5dt02828k
_journal_volume 55
_journal_year 2026
_chemical_formula_moiety 'C40 H31 F3 O12 Y2'
_chemical_formula_sum 'C40 H31 F3 O12 Y2'
_chemical_formula_weight 940.492
_space_group_crystal_system triclinic
_space_group_IT_number 2
_space_group_name_Hall '-P 1'
_space_group_name_H-M_alt 'P -1'
_symmetry_Int_Tables_number 2
_audit_creation_date 2025-06-25
_audit_creation_method
;
Olex2 1.5
(compiled 2024.02.16 svn.r378c4104 for OlexSys, GUI svn.r6928)
;
_audit_update_record
;
2025-10-09 deposited with the CCDC.	2026-01-19 downloaded from the CCDC.
;
_cell_angle_alpha 94.285(4)
_cell_angle_beta 100.595(3)
_cell_angle_gamma 98.311(3)
_cell_formula_units_Z 2
_cell_length_a 8.1732(7)
_cell_length_b 14.7747(12)
_cell_length_c 18.4363(16)
_cell_measurement_reflns_used 6485
_cell_measurement_temperature 200.0
_cell_measurement_theta_max 68.46
_cell_measurement_theta_min 26.48
_cell_volume 2153.6(3)
_computing_cell_refinement 'SAINT V8.38A (Bruker, 2018)'
_computing_data_reduction 'SAINT V8.38A (Bruker, 2018)'
_computing_molecular_graphics 'Olex2 1.5 (Dolomanov et al., 2009)'
_computing_publication_material 'Olex2 1.5 (Dolomanov et al., 2009)'
_computing_structure_refinement 'olex2.refine 1.5 (Bourhis et al., 2015)'
_computing_structure_solution 'SHELXT 2014/5 (Sheldrick, 2014)'
_diffrn_ambient_temperature 200.00
_diffrn_measured_fraction_theta_full 0.9942
_diffrn_measured_fraction_theta_max 0.9871
_diffrn_measurement_device_type 'Bruker APEX-II CCD'
_diffrn_measurement_method '\f and \w scans'
_diffrn_radiation_type 'Cu K\a'
_diffrn_radiation_wavelength 1.54178
_diffrn_reflns_av_R_equivalents 0.0651
_diffrn_reflns_av_unetI/netI 0.0634
_diffrn_reflns_Laue_measured_fraction_full 0.9942
_diffrn_reflns_Laue_measured_fraction_max 0.9871
_diffrn_reflns_limit_h_max 9
_diffrn_reflns_limit_h_min -9
_diffrn_reflns_limit_k_max 17
_diffrn_reflns_limit_k_min -17
_diffrn_reflns_limit_l_max 22
_diffrn_reflns_limit_l_min -21
_diffrn_reflns_number 26249
_diffrn_reflns_point_group_measured_fraction_full 0.9942
_diffrn_reflns_point_group_measured_fraction_max 0.9871
_diffrn_reflns_theta_full 67.6786
_diffrn_reflns_theta_max 68.62
_diffrn_reflns_theta_min 5.50
_diffrn_source_current 1.0
_diffrn_source_power 0.05
_diffrn_source_voltage 50.0
_diffrn_standards_number 0
_exptl_absorpt_coefficient_mu 4.252
_exptl_absorpt_correction_T_max 0.7531
_exptl_absorpt_correction_T_min 0.5766
_exptl_absorpt_correction_type none
_exptl_absorpt_process_details
;
SADABS-2016/2 (Bruker,2016/2) was used for absorption correction.
wR2(int) was 0.1092 before and 0.0872 after correction.
The Ratio of minimum to maximum transmission is 0.7656.
The \l/2 correction factor is Not present.
;
_exptl_crystal_colour colourless
_exptl_crystal_colour_primary colourless
_exptl_crystal_density_diffrn 1.450
_exptl_crystal_description block
_exptl_crystal_F_000 946.367
_exptl_crystal_size_max 0.19
_exptl_crystal_size_mid 0.07
_exptl_crystal_size_min 0.05
_refine_diff_density_max 0.9960
_refine_diff_density_min -0.9099
_refine_diff_density_rms 0.1022
_refine_ls_d_res_high 0.8278
_refine_ls_d_res_low 8.0441
_refine_ls_goodness_of_fit_ref 1.0346
_refine_ls_hydrogen_treatment constr
_refine_ls_matrix_type full
_refine_ls_number_constraints 56
_refine_ls_number_parameters 536
_refine_ls_number_reflns 7854
_refine_ls_number_restraints 36
_refine_ls_restrained_S_all 1.0320
_refine_ls_R_factor_all 0.0491
_refine_ls_R_factor_gt 0.0448
_refine_ls_shift/su_max -0.0004
_refine_ls_shift/su_mean 0.0000
_refine_ls_structure_factor_coef Fsqd
_refine_ls_weighting_details 'w=1/[\s^2^(Fo^2^)+(0.0502P)^2^+3.2319P] where P=(Fo^2^+2Fc^2^)/3'
_refine_ls_weighting_scheme calc
_refine_ls_wR_factor_gt 0.1192
_refine_ls_wR_factor_ref 0.1234
_reflns_Friedel_coverage 0.0
_reflns_limit_h_max 9
_reflns_limit_h_min -9
_reflns_limit_k_max 17
_reflns_limit_k_min -17
_reflns_limit_l_max 22
_reflns_limit_l_min 0
_reflns_number_gt 6992
_reflns_number_total 7854
_reflns_threshold_expression I>=2u(I)
_cod_data_source_file d5dt02828k2.cif
_cod_data_source_block 2189_WY_0m
_cod_database_code 7720088
_olex2_refinement_description
;
1. Fixed Uiso
 At 1.2 times of:
  All C(H) groups, All C(H,H) groups
 At 1.5 times of:
  All C(H,H,H) groups
2. Rigid bond restraints
 Y1, Y2, F1, F2, O12A, O12B
 with sigma for 1-2 distances of 0.01 and sigma for 1-3 distances of 0.01
3. Uiso/Uaniso restraints and constraints
Y1 \\sim Y2 \\sim F1 \\sim F2 \\sim O12A \\sim O12B: within 2A with sigma of
0.04 and sigma for terminal atoms of 0.08 within 2A
4. Others
 Sof(O12B)=1-FVAR(1)
 Sof(O12A)=FVAR(1)
 Fixed Sof: F3A(0.5) F3B(0.5) H36(0.5) H40(0.5)
5.a Secondary CH2 refined with riding coordinates:
 C8(H8a,H8b), C18(H18a,H18b), C26(H26a,H26b)
5.b Aromatic/amide H refined with riding coordinates:
 C3(H3), C4(H4), C6(H6), C7(H7), C20(H20), C21(H21), C23(H23), C24(H24),
 C28(H28), C29(H29), C31(H31), C32(H32), C36(H36), C37(H37), C38(H38), C39(H39),
  C40(H40)
5.c Idealised Me refined as rotating group:
 C15(H15a,H15b,H15c), C16(H16a,H16b,H16c), C17(H17a,H17b,H17c)
;
_smtbx_masks_void_probe_radius 1.2
_smtbx_masks_void_truncation_radius 1.2
_olex2_submission_special_instructions 'No special instructions were received'

loop_
_space_group_symop_id
_space_group_symop_operation_xyz
1 x,y,z
2 -x,-y,-z

loop_
_atom_site_label
_atom_site_type_symbol
_atom_site_fract_x
_atom_site_fract_y
_atom_site_fract_z
_atom_site_U_iso_or_equiv
_atom_site_adp_type
_atom_site_occupancy
_atom_site_refinement_flags_posn
_atom_site_refinement_flags_adp
_atom_site_refinement_flags_occupancy
_atom_site_disorder_group
Y1 Y -0.09147(3) 0.112098(19) 0.001399(17) 0.03067(11) Uani 1.000000 . U . .
Y2 Y -0.38287(4) -0.08805(2) 0.053310(18) 0.03412(11) Uani 1.000000 . U . .
F1 F -0.3659(2) 0.05395(13) 0.01084(13) 0.0391(5) Uani 1.000000 . U . .
F2 F -0.1150(2) -0.03335(13) 0.03361(13) 0.0386(5) Uani 1.000000 . U . .
F3A F -0.4846(9) 0.3712(4) -0.1338(4) 0.084(2) Uani 0.500000 . . P 1
F3B F -0.1028(9) 0.3989(5) 0.1031(4) 0.087(2) Uani 0.500000 . . P 2
O1 O 0.1363(3) 0.1741(2) 0.08867(16) 0.0473(7) Uani 1.000000 . . . .
O2 O 0.3843(4) 0.1642(2) 0.05666(17) 0.0529(7) Uani 1.000000 . . . .
O3 O 1.2196(4) 0.1624(2) 0.86383(18) 0.0593(8) Uani 1.000000 . . . .
O4 O 1.0402(5) 0.2063(2) 0.93056(17) 0.0575(8) Uani 1.000000 . . . .
O5 O 0.7757(5) 1.0552(3) 0.88321(17) 0.0642(9) Uani 1.000000 . . . .
O6 O 0.4914(5) 1.0269(3) 0.85388(18) 0.0673(10) Uani 1.000000 . . . .
O7 O 0.6570(5) 0.7887(3) 0.5860(2) 0.0742(11) Uani 1.000000 . . . .
O8 O 0.8621(4) 0.4396(2) 0.66425(17) 0.0553(8) Uani 1.000000 . . . .
O9 O 0.6208(3) 0.4720(2) 0.32565(15) 0.0495(7) Uani 1.000000 . . . .
O10 O -0.2021(4) 0.2393(2) 0.0219(2) 0.0624(9) Uani 1.000000 . . . .
O11 O -0.4438(5) 0.2224(2) -0.0588(2) 0.0647(9) Uani 1.000000 . . . .
O12A O -0.1473(7) 0.1110(6) 0.1369(3) 0.110(3) Uani 0.856(11) . U P 1
O12B O -0.206(3) 0.0269(13) 0.1654(9) 0.053(8) Uani 0.144(11) . U P 2
C1 C 0.2926(5) 0.1986(3) 0.0959(2) 0.0414(8) Uani 1.000000 . . . .
C2 C 0.3766(5) 0.2734(3) 0.1549(2) 0.0392(8) Uani 1.000000 . . . .
C3 C 0.5498(5) 0.3036(3) 0.1664(2) 0.0427(9) Uani 1.000000 . . . .
H3 H 0.6147(5) 0.2772(3) 0.1352(2) 0.0513(10) Uiso 1.000000 R . . .
C4 C 0.6283(5) 0.3715(3) 0.2226(2) 0.0454(9) Uani 1.000000 . . . .
H4 H 0.7462(5) 0.3925(3) 0.2296(2) 0.0545(11) Uiso 1.000000 R . . .
C5 C 0.5330(5) 0.4091(3) 0.2691(2) 0.0411(8) Uani 1.000000 . . . .
C6 C 0.3593(5) 0.3826(3) 0.2559(2) 0.0498(10) Uani 1.000000 . . . .
H6 H 0.2935(5) 0.4106(3) 0.2858(2) 0.0597(12) Uiso 1.000000 R . . .
C7 C 0.2830(5) 0.3153(3) 0.1990(2) 0.0467(9) Uani 1.000000 . . . .
H7 H 0.1641(5) 0.2973(3) 0.1899(2) 0.0561(11) Uiso 1.000000 R . . .
C8 C 0.5327(5) 0.4964(3) 0.3837(2) 0.0439(9) Uani 1.000000 . . . .
H8a H 0.4535(5) 0.5386(3) 0.3663(2) 0.0526(11) Uiso 1.000000 R . . .
H8b H 0.4671(5) 0.4406(3) 0.3970(2) 0.0526(11) Uiso 1.000000 R . . .
C9 C 0.6603(5) 0.5425(3) 0.44988(19) 0.0360(8) Uani 1.000000 . . . .
C10 C 0.7485(5) 0.4884(3) 0.4974(2) 0.0369(8) Uani 1.000000 . . . .
C11 C 0.8602(5) 0.5300(3) 0.5622(2) 0.0404(8) Uani 1.000000 . . . .
C12 C 0.8787(5) 0.6252(3) 0.5815(2) 0.0400(8) Uani 1.000000 . . . .
C13 C 0.7922(5) 0.6785(3) 0.5329(2) 0.0393(8) Uani 1.000000 . . . .
C14 C 0.6879(5) 0.6385(3) 0.4658(2) 0.0382(8) Uani 1.000000 . . . .
C15 C 0.7211(6) 0.3854(3) 0.4791(3) 0.0542(11) Uani 1.000000 . . . .
H15a H 0.6006(8) 0.3628(4) 0.461(2) 0.0814(16) Uiso 1.000000 GR . . .
H15b H 0.784(4) 0.3699(3) 0.4408(15) 0.0814(16) Uiso 1.000000 GR . . .
H15c H 0.761(4) 0.3565(3) 0.5238(6) 0.0814(16) Uiso 1.000000 GR . . .
C16 C 0.6033(7) 0.6980(3) 0.4121(3) 0.0568(11) Uani 1.000000 . . . .
H16a H 0.500(3) 0.712(2) 0.4270(13) 0.0852(17) Uiso 1.000000 GR . . .
H16b H 0.680(2) 0.7557(12) 0.4124(16) 0.0852(17) Uiso 1.000000 GR . . .
H16c H 0.576(4) 0.6655(11) 0.3620(5) 0.0852(17) Uiso 1.000000 GR . . .
C17 C 0.9860(6) 0.6688(4) 0.6547(2) 0.0613(12) Uani 1.000000 . . . .
H17a H 1.096(2) 0.698(2) 0.6467(4) 0.0920(19) Uiso 1.000000 GR . . .
H17b H 0.930(3) 0.716(2) 0.6761(11) 0.0920(19) Uiso 1.000000 GR . . .
H17c H 1.002(4) 0.6215(6) 0.6887(8) 0.0920(19) Uiso 1.000000 GR . . .
C18 C 0.9606(5) 0.4720(3) 0.6111(2) 0.0475(10) Uani 1.000000 . . . .
H18a H 1.0692(5) 0.5089(3) 0.6371(2) 0.0570(12) Uiso 1.000000 R . . .
H18b H 0.9848(5) 0.4192(3) 0.5807(2) 0.0570(12) Uiso 1.000000 R . . .
C19 C 0.9295(5) 0.3828(3) 0.7134(2) 0.0444(9) Uani 1.000000 . . . .
C20 C 0.8287(6) 0.3506(4) 0.7620(3) 0.0580(12) Uani 1.000000 . . . .
H20 H 0.7206(6) 0.3679(4) 0.7598(3) 0.0696(15) Uiso 1.000000 R . . .
C21 C 0.8853(6) 0.2938(3) 0.8130(3) 0.0527(11) Uani 1.000000 . . . .
H21 H 0.8167(6) 0.2728(3) 0.8467(3) 0.0633(13) Uiso 1.000000 R . . .
C22 C 1.0426(5) 0.2666(3) 0.8163(2) 0.0412(8) Uani 1.000000 . . . .
C23 C 1.1421(6) 0.2998(3) 0.7682(3) 0.0543(11) Uani 1.000000 . . . .
H23 H 1.2500(6) 0.2822(3) 0.7701(3) 0.0652(13) Uiso 1.000000 R . . .
C24 C 1.0861(6) 0.3590(4) 0.7165(3) 0.0569(12) Uani 1.000000 . . . .
H24 H 1.1560(6) 0.3824(4) 0.6841(3) 0.0682(15) Uiso 1.000000 R . . .
C25 C 1.1049(5) 0.2069(3) 0.8739(2) 0.0442(9) Uani 1.000000 . . . .
C26 C 0.8036(7) 0.7798(3) 0.5556(3) 0.0565(11) Uani 1.000000 . . . .
H26a H 0.8052(7) 0.8153(3) 0.5122(3) 0.0678(13) Uiso 1.000000 R . . .
H26b H 0.9074(7) 0.8028(3) 0.5932(3) 0.0678(13) Uiso 1.000000 R . . .
C27 C 0.6645(7) 0.8476(3) 0.6478(3) 0.0561(11) Uani 1.000000 . . . .
C28 C 0.8059(7) 0.9061(4) 0.6858(3) 0.0702(14) Uani 1.000000 . . . .
H28 H 0.9093(7) 0.9095(4) 0.6688(3) 0.0843(17) Uiso 1.000000 R . . .
C29 C 0.7958(7) 0.9604(4) 0.7495(3) 0.0688(14) Uani 1.000000 . . . .
H29 H 0.8938(7) 0.9998(4) 0.7764(3) 0.0826(17) Uiso 1.000000 R . . .
C30 C 0.6460(7) 0.9580(3) 0.7743(2) 0.0549(11) Uani 1.000000 . . . .
C31 C 0.5048(7) 0.8999(4) 0.7349(3) 0.0617(12) Uani 1.000000 . . . .
H31 H 0.4006(7) 0.8979(4) 0.7511(3) 0.0741(15) Uiso 1.000000 R . . .
C32 C 0.5136(7) 0.8444(4) 0.6722(3) 0.0641(13) Uani 1.000000 . . . .
H32 H 0.4160(7) 0.8042(4) 0.6459(3) 0.0769(15) Uiso 1.000000 R . . .
C33 C 0.6373(7) 1.0174(3) 0.8428(2) 0.0573(12) Uani 1.000000 . . . .
C34 C -0.3170(6) 0.2712(3) -0.0174(3) 0.0467(10) Uani 1.000000 . . . .
C35 C -0.2995(5) 0.3734(3) -0.0146(3) 0.0471(10) Uani 1.000000 . . . .
C36 C -0.1917(7) 0.4296(3) 0.0427(3) 0.0605(12) Uani 1.000000 . . . .
H36 H -0.1305(7) 0.4026(3) 0.0820(3) 0.0726(14) Uiso 0.500000 R . P 1
C37 C -0.1704(9) 0.5236(4) 0.0443(4) 0.0804(17) Uani 1.000000 . . . .
H37 H -0.0962(9) 0.5607(4) 0.0848(4) 0.096(2) Uiso 1.000000 R . . .
C38 C -0.2539(11) 0.5639(4) -0.0113(4) 0.093(2) Uani 1.000000 . . . .
H38 H -0.2360(11) 0.6290(4) -0.0104(4) 0.111(3) Uiso 1.000000 R . . .
C39 C -0.3643(10) 0.5110(4) -0.0688(4) 0.0836(18) Uani 1.000000 . . . .
H39 H -0.4253(10) 0.5391(4) -0.1074(4) 0.100(2) Uiso 1.000000 R . . .
C40 C -0.3864(7) 0.4162(4) -0.0701(3) 0.0620(12) Uani 1.000000 . . . .
H40 H -0.4632(7) 0.3796(4) -0.1101(3) 0.0744(15) Uiso 0.500000 R . P 2

loop_
_atom_site_aniso_label
_atom_site_aniso_U_11
_atom_site_aniso_U_22
_atom_site_aniso_U_33
_atom_site_aniso_U_12
_atom_site_aniso_U_13
_atom_site_aniso_U_23
Y1 0.02649(16) 0.02689(17) 0.04070(19) 0.00997(11) 0.00726(12) 0.00429(12)
Y2 0.02833(17) 0.03277(18) 0.0460(2) 0.01375(12) 0.01118(13) 0.00798(13)
F1 0.0252(10) 0.0297(10) 0.0646(14) 0.0087(8) 0.0083(9) 0.0112(9)
F2 0.0334(10) 0.0298(10) 0.0592(13) 0.0134(8) 0.0170(9) 0.0123(9)
F3A 0.095(5) 0.063(4) 0.081(4) 0.014(3) -0.017(4) 0.014(3)
F3B 0.085(4) 0.065(4) 0.099(5) 0.008(3) -0.003(4) -0.005(4)
O1 0.0379(15) 0.0565(17) 0.0433(15) 0.0115(12) -0.0011(11) -0.0076(13)
O2 0.0513(17) 0.0568(18) 0.0495(17) 0.0131(14) 0.0124(13) -0.0149(14)
O3 0.0516(17) 0.077(2) 0.0588(19) 0.0270(16) 0.0116(14) 0.0352(17)
O4 0.093(2) 0.0389(15) 0.0480(17) 0.0124(15) 0.0276(17) 0.0178(13)
O5 0.083(2) 0.066(2) 0.0381(16) 0.0165(18) 0.0021(16) -0.0124(15)
O6 0.075(2) 0.085(2) 0.0442(17) 0.045(2) 0.0015(15) -0.0138(16)
O7 0.066(2) 0.080(2) 0.070(2) 0.0179(18) 0.0117(17) -0.0410(19)
O8 0.0471(16) 0.085(2) 0.0520(17) 0.0354(15) 0.0235(13) 0.0379(16)
O9 0.0393(14) 0.073(2) 0.0321(13) -0.0008(13) 0.0103(11) -0.0119(13)
O10 0.0567(18) 0.0351(15) 0.100(3) 0.0220(14) 0.0198(18) 0.0009(16)
O11 0.088(2) 0.0383(16) 0.063(2) -0.0124(16) 0.0167(18) 0.0098(15)
O12A 0.075(3) 0.178(7) 0.082(4) 0.038(4) 0.016(3) 0.013(4)
O12B 0.087(15) 0.043(12) 0.011(9) 0.011(10) -0.029(8) -0.010(7)
C1 0.039(2) 0.047(2) 0.039(2) 0.0151(17) 0.0042(16) 0.0057(17)
C2 0.0407(19) 0.044(2) 0.0317(18) 0.0109(16) 0.0025(15) 0.0007(15)
C3 0.040(2) 0.058(2) 0.0321(18) 0.0189(18) 0.0064(15) -0.0002(17)
C4 0.0349(19) 0.066(3) 0.0338(19) 0.0082(18) 0.0062(15) -0.0024(18)
C5 0.0380(19) 0.055(2) 0.0281(17) 0.0045(17) 0.0063(14) -0.0019(16)
C6 0.042(2) 0.066(3) 0.041(2) 0.0109(19) 0.0124(17) -0.011(2)
C7 0.0357(19) 0.064(3) 0.039(2) 0.0087(18) 0.0070(16) -0.0052(19)
C8 0.042(2) 0.056(2) 0.0347(19) 0.0113(18) 0.0089(16) -0.0037(17)
C9 0.0370(18) 0.045(2) 0.0290(17) 0.0132(15) 0.0103(14) -0.0012(15)
C10 0.0394(19) 0.042(2) 0.0355(18) 0.0146(16) 0.0164(15) 0.0055(15)
C11 0.0384(19) 0.055(2) 0.0345(19) 0.0187(17) 0.0132(15) 0.0118(17)
C12 0.0374(19) 0.056(2) 0.0288(17) 0.0106(17) 0.0101(14) 0.0020(16)
C13 0.043(2) 0.045(2) 0.0325(18) 0.0087(16) 0.0142(15) -0.0037(16)
C14 0.043(2) 0.045(2) 0.0310(18) 0.0169(16) 0.0122(15) 0.0046(15)
C15 0.058(3) 0.041(2) 0.068(3) 0.0120(19) 0.020(2) 0.006(2)
C16 0.068(3) 0.062(3) 0.048(2) 0.029(2) 0.011(2) 0.018(2)
C17 0.053(3) 0.087(4) 0.038(2) 0.008(2) 0.0030(19) -0.007(2)
C18 0.042(2) 0.069(3) 0.041(2) 0.0227(19) 0.0143(17) 0.021(2)
C19 0.038(2) 0.058(2) 0.043(2) 0.0176(18) 0.0108(16) 0.0172(18)
C20 0.052(3) 0.082(3) 0.057(3) 0.033(2) 0.027(2) 0.030(2)
C21 0.047(2) 0.072(3) 0.049(2) 0.021(2) 0.0196(19) 0.022(2)
C22 0.042(2) 0.044(2) 0.039(2) 0.0097(16) 0.0074(16) 0.0107(17)
C23 0.042(2) 0.070(3) 0.061(3) 0.025(2) 0.017(2) 0.028(2)
C24 0.044(2) 0.084(3) 0.057(3) 0.026(2) 0.022(2) 0.040(2)
C25 0.048(2) 0.041(2) 0.043(2) 0.0062(17) 0.0048(17) 0.0119(17)
C26 0.072(3) 0.048(2) 0.052(3) 0.012(2) 0.023(2) -0.009(2)
C27 0.069(3) 0.051(3) 0.048(2) 0.019(2) 0.010(2) -0.012(2)
C28 0.065(3) 0.079(4) 0.067(3) 0.016(3) 0.018(3) -0.021(3)
C29 0.069(3) 0.074(3) 0.057(3) 0.019(3) 0.001(2) -0.026(3)
C30 0.073(3) 0.053(3) 0.041(2) 0.025(2) 0.007(2) -0.0026(19)
C31 0.068(3) 0.071(3) 0.048(3) 0.017(3) 0.016(2) -0.006(2)
C32 0.068(3) 0.060(3) 0.060(3) 0.011(2) 0.009(2) -0.015(2)
C33 0.081(3) 0.054(3) 0.036(2) 0.030(2) 0.000(2) -0.0030(19)
C34 0.052(2) 0.0304(19) 0.064(3) 0.0074(18) 0.029(2) 0.0017(18)
C35 0.047(2) 0.035(2) 0.068(3) 0.0159(17) 0.025(2) 0.0063(19)
C36 0.064(3) 0.043(2) 0.074(3) 0.010(2) 0.012(2) 0.003(2)
C37 0.092(4) 0.041(3) 0.098(4) -0.002(3) 0.008(3) -0.007(3)
C38 0.131(6) 0.031(2) 0.116(5) 0.011(3) 0.025(5) 0.008(3)
C39 0.113(5) 0.051(3) 0.094(4) 0.031(3) 0.017(4) 0.027(3)
C40 0.069(3) 0.053(3) 0.063(3) 0.015(2) 0.008(2) 0.002(2)

loop_
_atom_type_symbol
_atom_type_scat_dispersion_real
_atom_type_scat_dispersion_imag
_atom_type_scat_Cromer_Mann_a1
_atom_type_scat_Cromer_Mann_a2
_atom_type_scat_Cromer_Mann_a3
_atom_type_scat_Cromer_Mann_a4
_atom_type_scat_Cromer_Mann_b1
_atom_type_scat_Cromer_Mann_b2
_atom_type_scat_Cromer_Mann_b3
_atom_type_scat_Cromer_Mann_b4
_atom_type_scat_Cromer_Mann_c
_atom_type_scat_source
_atom_type_scat_dispersion_source
C 0.01788 0.00908 2.31000 1.02000 1.58860 0.86500 20.84390 10.20750 0.56870 51.65120 0.21560 'International Tables Volume C Table 6.1.1.4 (pp. 500-502)' 'Brennan, Cowan, Rev. Sci. Instrum., 1992, 63, 850'
F 0.07326 0.05351 3.53920 2.64120 1.51700 1.02430 10.28250 4.29440 0.26150 26.14760 0.27760 'International Tables Volume C Table 6.1.1.4 (pp. 500-502)' 'Brennan, Cowan, Rev. Sci. Instrum., 1992, 63, 850'
H 0.00000 0.00000 0.49300 0.32291 0.14019 0.04081 10.51090 26.12570 3.14236 57.79970 0.00304 'International Tables Volume C Table 6.1.1.4 (pp. 500-502)' 'Brennan, Cowan, Rev. Sci. Instrum., 1992, 63, 850'
O 0.04960 0.03233 3.04850 2.28680 1.54630 0.86700 13.27710 5.70110 0.32390 32.90890 0.25080 'International Tables Volume C Table 6.1.1.4 (pp. 500-502)' 'Brennan, Cowan, Rev. Sci. Instrum., 1992, 63, 850'
Y -0.24970 2.03063 17.77600 10.29460 5.72629 3.26588 1.40290 12.80060 0.12560 104.35400 1.91213 'International Tables Volume C Table 6.1.1.4 (pp. 500-502)' 'Brennan, Cowan, Rev. Sci. Instrum., 1992, 63, 850'

loop_
_geom_angle_atom_site_label_1
_geom_angle_atom_site_label_2
_geom_angle_atom_site_label_3
_geom_angle
_geom_angle_site_symmetry_1
_geom_angle_site_symmetry_3
_geom_angle_publ_flag
F1 Y1 Y2 33.89(5) . . ?
F2 Y1 Y2 99.77(5) 2 . ?
F2 Y1 Y2 34.24(5) . . ?
F2 Y1 F1 128.84(7) 2 . ?
F2 Y1 F1 67.93(7) . . ?
O1 Y1 Y2 116.41(8) . . ?
O1 Y1 F1 131.30(10) . . ?
O1 Y1 F2 97.84(10) . . ?
O1 Y1 F2 78.70(9) . 2 ?
O4 Y1 Y2 159.94(9) 1_454 . ?
O4 Y1 F1 138.05(11) 1_454 . ?
O4 Y1 F2 75.06(10) 1_454 2 ?
O4 Y1 F2 141.73(10) 1_454 . ?
O4 Y1 O1 82.01(12) 1_454 . ?
O5 Y1 Y2 83.10(10) 1_444 . ?
O5 Y1 F1 74.99(12) 1_444 . ?
O5 Y1 F2 80.38(11) 1_444 2 ?
O5 Y1 F2 89.00(11) 1_444 . ?
O5 Y1 O1 153.47(13) 1_444 . ?
O5 Y1 O4 76.95(13) 1_444 1_454 ?
O10 Y1 Y2 107.08(9) . . ?
O10 Y1 F1 77.09(10) . . ?
O10 Y1 F2 138.29(11) . . ?
O10 Y1 F2 153.14(10) . 2 ?
O10 Y1 O1 88.34(12) . . ?
O10 Y1 O4 79.94(12) . 1_454 ?
O10 Y1 O5 103.52(14) . 1_444 ?
O12A Y1 Y2 59.67(17) . . ?
O12A Y1 F1 64.60(15) . . ?
O12A Y1 F2 70.26(18) . . ?
O12A Y1 F2 119.81(15) . 2 ?
O12A Y1 O1 66.76(16) . . ?
O12A Y1 O4 139.81(19) . 1_454 ?
O12A Y1 O5 139.00(18) . 1_444 ?
O12A Y1 O10 74.71(19) . . ?
Y2 Y2 Y1 65.799(9) 2_455 . ?
F1 Y2 Y1 34.53(5) . . ?
F1 Y2 Y1 97.22(5) 2_455 . ?
F2 Y2 Y1 33.22(5) . . ?
F2 Y2 F1 125.87(7) . 2_455 ?
F2 Y2 F1 67.55(7) . . ?
O2 Y2 Y1 88.44(9) 2 . ?
O2 Y2 F1 94.99(11) 2 . ?
O2 Y2 F1 81.91(10) 2 2_455 ?
O2 Y2 F2 78.18(10) 2 . ?
O3 Y2 Y1 107.13(9) 2_656 . ?
O3 Y2 F1 155.10(10) 2_656 2_455 ?
O3 Y2 F1 137.26(11) 2_656 . ?
O3 Y2 F2 78.92(10) 2_656 . ?
O3 Y2 O2 103.52(13) 2_656 2 ?
O6 Y2 Y1 105.01(11) 2_566 . ?
O6 Y2 F1 86.69(12) 2_566 . ?
O6 Y2 F1 78.35(10) 2_566 2_455 ?
O6 Y2 F2 122.82(12) 2_566 . ?
O6 Y2 O2 157.29(13) 2_566 2 ?
O6 Y2 O3 90.12(12) 2_566 2_656 ?
O11 Y2 Y1 167.29(9) 2_455 . ?
O11 Y2 F1 145.45(11) 2_455 . ?
O11 Y2 F1 80.71(11) 2_455 2_455 ?
O11 Y2 F2 141.24(11) 2_455 . ?
O11 Y2 O2 78.86(13) 2_455 2 ?
O11 Y2 O3 76.65(13) 2_455 2_656 ?
O11 Y2 O6 86.94(15) 2_455 2_566 ?
O12B Y2 Y1 64.6(5) . . ?
O12B Y2 F1 74.5(4) . . ?
O12B Y2 F1 119.4(5) . 2_455 ?
O12B Y2 F2 68.3(6) . . ?
O12B Y2 O2 146.4(6) . 2 ?
O12B Y2 O3 68.8(4) . 2_656 ?
O12B Y2 O6 55.6(6) . 2_566 ?
O12B Y2 O11 127.3(5) . 2_455 ?
Y2 F1 Y1 111.57(8) . . ?
Y2 F1 Y1 128.74(9) 2_455 . ?
Y2 F2 Y1 130.61(9) . 2 ?
Y2 F2 Y1 112.54(8) . . ?
C1 O1 Y1 140.4(3) . . ?
C1 O2 Y2 144.0(3) . 2 ?
C25 O3 Y2 129.0(3) . 2_656 ?
C25 O4 Y1 143.2(3) . 1_656 ?
C33 O5 Y1 144.7(3) . 1_666 ?
C33 O6 Y2 136.6(3) . 2_566 ?
C27 O7 C26 121.6(4) . . ?
C19 O8 C18 117.5(3) . . ?
C8 O9 C5 116.8(3) . . ?
C34 O10 Y1 130.4(3) . . ?
C34 O11 Y2 136.5(3) . 2_455 ?
O2 C1 O1 124.9(4) . . ?
C2 C1 O1 117.7(4) . . ?
C2 C1 O2 117.4(4) . . ?
C3 C2 C1 120.8(4) . . ?
C7 C2 C1 120.3(4) . . ?
C7 C2 C3 118.8(4) . . ?
H3 C3 C2 119.6(2) . . ?
C4 C3 C2 120.7(4) . . ?
C4 C3 H3 119.6(2) . . ?
H4 C4 C3 120.3(2) . . ?
C5 C4 C3 119.4(4) . . ?
C5 C4 H4 120.3(2) . . ?
C4 C5 O9 115.9(3) . . ?
C6 C5 O9 123.9(4) . . ?
C6 C5 C4 120.2(4) . . ?
H6 C6 C5 120.3(2) . . ?
C7 C6 C5 119.4(4) . . ?
C7 C6 H6 120.3(2) . . ?
C6 C7 C2 121.2(4) . . ?
H7 C7 C2 119.4(2) . . ?
H7 C7 C6 119.4(2) . . ?
H8a C8 O9 110.0(2) . . ?
H8b C8 O9 110.0(2) . . ?
H8b C8 H8a 108.4 . . ?
C9 C8 O9 108.5(3) . . ?
C9 C8 H8a 110.0(2) . . ?
C9 C8 H8b 110.0(2) . . ?
C10 C9 C8 119.3(4) . . ?
C14 C9 C8 120.7(3) . . ?
C14 C9 C10 120.1(3) . . ?
C11 C10 C9 119.9(4) . . ?
C15 C10 C9 119.8(4) . . ?
C15 C10 C11 120.2(4) . . ?
C12 C11 C10 120.3(3) . . ?
C18 C11 C10 119.6(4) . . ?
C18 C11 C12 120.1(4) . . ?
C13 C12 C11 119.1(3) . . ?
C17 C12 C11 120.4(4) . . ?
C17 C12 C13 120.6(4) . . ?
C14 C13 C12 121.1(4) . . ?
C26 C13 C12 119.1(4) . . ?
C26 C13 C14 119.7(4) . . ?
C13 C14 C9 119.2(3) . . ?
C16 C14 C9 120.5(4) . . ?
C16 C14 C13 120.2(4) . . ?
H15a C15 C10 109.5 . . ?
H15b C15 C10 109.5 . . ?
H15b C15 H15a 109.5 . . ?
H15c C15 C10 109.5 . . ?
H15c C15 H15a 109.5 . . ?
H15c C15 H15b 109.5 . . ?
H16a C16 C14 109.5 . . ?
H16b C16 C14 109.5 . . ?
H16b C16 H16a 109.5 . . ?
H16c C16 C14 109.5 . . ?
H16c C16 H16a 109.5 . . ?
H16c C16 H16b 109.5 . . ?
H17a C17 C12 109.5 . . ?
H17b C17 C12 109.5 . . ?
H17b C17 H17a 109.5 . . ?
H17c C17 C12 109.5 . . ?
H17c C17 H17a 109.5 . . ?
H17c C17 H17b 109.5 . . ?
C11 C18 O8 108.0(3) . . ?
H18a C18 O8 110.1(2) . . ?
H18a C18 C11 110.1(2) . . ?
H18b C18 O8 110.1(2) . . ?
H18b C18 C11 110.1(2) . . ?
H18b C18 H18a 108.4 . . ?
C20 C19 O8 115.7(3) . . ?
C24 C19 O8 123.7(4) . . ?
C24 C19 C20 120.6(4) . . ?
H20 C20 C19 120.0(2) . . ?
C21 C20 C19 119.9(4) . . ?
C21 C20 H20 120.0(3) . . ?
H21 C21 C20 119.6(3) . . ?
C22 C21 C20 120.7(4) . . ?
C22 C21 H21 119.6(2) . . ?
C23 C22 C21 118.7(4) . . ?
C25 C22 C21 120.1(4) . . ?
C25 C22 C23 121.1(4) . . ?
H23 C23 C22 119.6(2) . . ?
C24 C23 C22 120.9(4) . . ?
C24 C23 H23 119.6(2) . . ?
C23 C24 C19 119.1(4) . . ?
H24 C24 C19 120.4(2) . . ?
H24 C24 C23 120.4(2) . . ?
O4 C25 O3 124.0(4) . . ?
C22 C25 O3 118.7(4) . . ?
C22 C25 O4 117.2(4) . . ?
C13 C26 O7 106.0(4) . . ?
H26a C26 O7 110.5(3) . . ?
H26a C26 C13 110.5(2) . . ?
H26b C26 O7 110.5(2) . . ?
H26b C26 C13 110.5(3) . . ?
H26b C26 H26a 108.7 . . ?
C28 C27 O7 125.8(5) . . ?
C32 C27 O7 114.3(4) . . ?
C32 C27 C28 119.9(4) . . ?
H28 C28 C27 120.3(3) . . ?
C29 C28 C27 119.3(5) . . ?
C29 C28 H28 120.3(3) . . ?
H29 C29 C28 119.4(3) . . ?
C30 C29 C28 121.2(5) . . ?
C30 C29 H29 119.4(3) . . ?
C31 C30 C29 118.7(4) . . ?
C33 C30 C29 120.5(5) . . ?
C33 C30 C31 120.8(5) . . ?
H31 C31 C30 119.6(3) . . ?
C32 C31 C30 120.7(5) . . ?
C32 C31 H31 119.6(3) . . ?
C31 C32 C27 120.1(5) . . ?
H32 C32 C27 120.0(3) . . ?
H32 C32 C31 120.0(3) . . ?
O6 C33 O5 126.0(4) . . ?
C30 C33 O5 116.9(5) . . ?
C30 C33 O6 117.1(4) . . ?
O11 C34 O10 123.9(4) . . ?
C35 C34 O10 116.9(4) . . ?
C35 C34 O11 119.2(4) . . ?
C36 C35 C34 121.3(4) . . ?
C40 C35 C34 121.8(4) . . ?
C40 C35 C36 116.9(4) . . ?
C35 C36 F3B 124.4(5) . . ?
H36 C36 F3B 5.6(4) . . ?
H36 C36 C35 119.2(3) . . ?
C37 C36 F3B 114.0(6) . . ?
C37 C36 C35 121.6(5) . . ?
C37 C36 H36 119.2(4) . . ?
H37 C37 C36 119.7(4) . . ?
C38 C37 C36 120.6(6) . . ?
C38 C37 H37 119.7(4) . . ?
H38 C38 C37 120.0(4) . . ?
C39 C38 C37 120.0(5) . . ?
C39 C38 H38 120.0(3) . . ?
H39 C39 C38 120.3(3) . . ?
C40 C39 C38 119.4(6) . . ?
C40 C39 H39 120.3(4) . . ?
C35 C40 F3A 124.3(5) . . ?
C39 C40 F3A 113.8(5) . . ?
C39 C40 C35 121.6(5) . . ?
H40 C40 F3A 8.2(4) . . ?
H40 C40 C35 119.2(3) . . ?
H40 C40 C39 119.2(4) . . ?

loop_
_geom_bond_atom_site_label_1
_geom_bond_atom_site_label_2
_geom_bond_distance
_geom_bond_site_symmetry_2
_geom_bond_publ_flag
Y1 Y1 3.8269(6) 2 ?
Y1 Y2 3.8155(5) . ?
Y1 F1 2.3258(19) . ?
Y1 F2 2.2630(19) . ?
Y1 F2 2.3396(19) 2 ?
Y1 O1 2.254(3) . ?
Y1 O4 2.270(3) 1_454 ?
Y1 O5 2.286(3) 1_444 ?
Y1 O10 2.237(3) . ?
Y1 O12A 2.621(6) . ?
Y2 Y2 3.8883(6) 2_455 ?
Y2 F1 2.3158(19) 2_455 ?
Y2 F1 2.2880(19) . ?
Y2 F2 2.324(2) . ?
Y2 O2 2.241(3) 2 ?
Y2 O3 2.290(3) 2_656 ?
Y2 O6 2.256(3) 2_566 ?
Y2 O11 2.286(3) 2_455 ?
Y2 O12B 2.627(16) . ?
F3A C40 1.359(9) . ?
F3B C36 1.359(9) . ?
O1 C1 1.256(5) . ?
O2 C1 1.263(5) . ?
O3 C25 1.253(5) . ?
O4 C25 1.254(5) . ?
O5 C33 1.262(6) . ?
O6 C33 1.270(6) . ?
O7 C26 1.431(6) . ?
O7 C27 1.367(5) . ?
O8 C18 1.445(5) . ?
O8 C19 1.376(5) . ?
O9 C5 1.361(5) . ?
O9 C8 1.447(5) . ?
O10 C34 1.248(6) . ?
O11 C34 1.259(6) . ?
C1 C2 1.485(6) . ?
C2 C3 1.393(6) . ?
C2 C7 1.386(6) . ?
C3 H3 0.9500 . ?
C3 C4 1.381(6) . ?
C4 H4 0.9500 . ?
C4 C5 1.396(6) . ?
C5 C6 1.388(6) . ?
C6 H6 0.9500 . ?
C6 C7 1.378(6) . ?
C7 H7 0.9500 . ?
C8 H8a 0.9900 . ?
C8 H8b 0.9900 . ?
C8 C9 1.498(5) . ?
C9 C10 1.401(5) . ?
C9 C14 1.403(6) . ?
C10 C11 1.402(6) . ?
C10 C15 1.509(6) . ?
C11 C12 1.404(6) . ?
C11 C18 1.506(5) . ?
C12 C13 1.398(6) . ?
C12 C17 1.509(6) . ?
C13 C14 1.401(6) . ?
C13 C26 1.509(6) . ?
C14 C16 1.513(5) . ?
C15 H15a 0.9800 . ?
C15 H15b 0.9800 . ?
C15 H15c 0.9800 . ?
C16 H16a 0.9800 . ?
C16 H16b 0.9800 . ?
C16 H16c 0.9800 . ?
C17 H17a 0.9800 . ?
C17 H17b 0.9800 . ?
C17 H17c 0.9800 . ?
C18 H18a 0.9900 . ?
C18 H18b 0.9900 . ?
C19 C20 1.389(6) . ?
C19 C24 1.368(6) . ?
C20 H20 0.9500 . ?
C20 C21 1.369(6) . ?
C21 H21 0.9500 . ?
C21 C22 1.394(6) . ?
C22 C23 1.380(6) . ?
C22 C25 1.496(5) . ?
C23 H23 0.9500 . ?
C23 C24 1.401(6) . ?
C24 H24 0.9500 . ?
C26 H26a 0.9900 . ?
C26 H26b 0.9900 . ?
C27 C28 1.377(8) . ?
C27 C32 1.385(7) . ?
C28 H28 0.9500 . ?
C28 C29 1.394(7) . ?
C29 H29 0.9500 . ?
C29 C30 1.380(8) . ?
C30 C31 1.381(7) . ?
C30 C33 1.503(6) . ?
C31 H31 0.9500 . ?
C31 C32 1.386(7) . ?
C32 H32 0.9500 . ?
C34 C35 1.493(5) . ?
C35 C36 1.376(7) . ?
C35 C40 1.382(7) . ?
C36 H36 0.9500 . ?
C36 C37 1.373(7) . ?
C37 H37 0.9500 . ?
C37 C38 1.349(10) . ?
C38 H38 0.9500 . ?
C38 C39 1.367(10) . ?
C39 H39 0.9500 . ?
C39 C40 1.384(8) . ?
C40 H40 0.9500 . ?

loop_
_geom_torsion_atom_site_label_1
_geom_torsion_atom_site_label_2
_geom_torsion_atom_site_label_3
_geom_torsion_atom_site_label_4
_geom_torsion
_geom_torsion_site_symmetry_1
_geom_torsion_site_symmetry_2
_geom_torsion_site_symmetry_3
_geom_torsion_site_symmetry_4
_geom_torsion_publ_flag
Y1 O1 C1 O2 -27.9(4) . . . . ?
Y1 O1 C1 C2 152.2(4) . . . . ?
Y1 O4 C25 O3 -55.2(5) 1_656 . . . ?
Y1 O4 C25 C22 126.4(5) 1_656 . . . ?
Y1 O5 C33 O6 29.2(6) 1_666 . . . ?
Y1 O5 C33 C30 -152.7(5) 1_666 . . . ?
Y1 O10 C34 O11 34.6(4) . . . . ?
Y1 O10 C34 C35 -145.0(3) . . . . ?
Y2 O2 C1 O1 23.9(5) 2 . . . ?
Y2 O2 C1 C2 -156.3(5) 2 . . . ?
Y2 O3 C25 O4 -11.9(4) 2_656 . . . ?
Y2 O3 C25 C22 166.5(3) 2_656 . . . ?
Y2 O6 C33 O5 -10.8(5) 2_566 . . . ?
Y2 O6 C33 C30 171.1(5) 2_566 . . . ?
Y2 O11 C34 O10 37.7(5) 2_455 . . . ?
Y2 O11 C34 C35 -142.7(4) 2_455 . . . ?
F3A C40 C35 C34 -4.8(8) . . . . ?
F3A C40 C35 C36 173.3(6) . . . . ?
F3A C40 C39 C38 -173.1(7) . . . . ?
F3B C36 C35 C34 -5.0(7) . . . . ?
F3B C36 C35 C40 176.9(6) . . . . ?
F3B C36 C37 C38 -178.5(7) . . . . ?
O1 C1 C2 C3 179.6(4) . . . . ?
O1 C1 C2 C7 -1.3(4) . . . . ?
O2 C1 C2 C3 -0.3(4) . . . . ?
O2 C1 C2 C7 178.8(4) . . . . ?
O3 C25 C22 C21 160.1(4) . . . . ?
O3 C25 C22 C23 -23.5(5) . . . . ?
O4 C25 C22 C21 -21.4(5) . . . . ?
O4 C25 C22 C23 155.0(4) . . . . ?
O5 C33 C30 C29 -12.8(6) . . . . ?
O5 C33 C30 C31 167.0(5) . . . . ?
O6 C33 C30 C29 165.5(5) . . . . ?
O6 C33 C30 C31 -14.6(5) . . . . ?
O7 C26 C13 C12 -96.2(4) . . . . ?
O7 C26 C13 C14 80.0(4) . . . . ?
O7 C27 C28 C29 -178.0(6) . . . . ?
O7 C27 C32 C31 179.1(5) . . . . ?
O8 C18 C11 C10 -89.2(4) . . . . ?
O8 C18 C11 C12 90.8(4) . . . . ?
O8 C19 C20 C21 -179.8(4) . . . . ?
O8 C19 C24 C23 -179.2(5) . . . . ?
O9 C5 C4 C3 176.5(4) . . . . ?
O9 C5 C6 C7 -177.1(4) . . . . ?
O9 C8 C9 C10 -80.0(4) . . . . ?
O9 C8 C9 C14 102.0(3) . . . . ?
O10 C34 C35 C36 -18.1(5) . . . . ?
O10 C34 C35 C40 160.0(4) . . . . ?
O11 C34 C35 C36 162.3(4) . . . . ?
O11 C34 C35 C40 -19.6(5) . . . . ?
C1 C2 C3 C4 -178.3(4) . . . . ?
C1 C2 C7 C6 177.7(4) . . . . ?
C2 C3 C4 C5 1.0(5) . . . . ?
C2 C7 C6 C5 0.2(5) . . . . ?
C3 C4 C5 C6 -4.1(5) . . . . ?
C4 C5 C6 C7 3.5(5) . . . . ?
C8 C9 C10 C11 -175.8(3) . . . . ?
C8 C9 C10 C15 3.4(4) . . . . ?
C8 C9 C14 C13 172.1(3) . . . . ?
C8 C9 C14 C16 -6.6(4) . . . . ?
C9 C10 C11 C12 2.8(4) . . . . ?
C9 C10 C11 C18 -177.1(3) . . . . ?
C9 C14 C13 C12 4.7(4) . . . . ?
C9 C14 C13 C26 -171.4(4) . . . . ?
C10 C11 C12 C13 -4.0(4) . . . . ?
C10 C11 C12 C17 174.1(4) . . . . ?
C11 C12 C13 C14 0.2(4) . . . . ?
C11 C12 C13 C26 176.3(4) . . . . ?
C12 C13 C14 C16 -176.6(4) . . . . ?
C19 C20 C21 C22 -1.0(6) . . . . ?
C19 C24 C23 C22 -1.0(6) . . . . ?
C20 C21 C22 C23 1.6(6) . . . . ?
C20 C21 C22 C25 178.1(5) . . . . ?
C21 C22 C23 C24 -0.6(5) . . . . ?
C27 C28 C29 C30 -1.4(7) . . . . ?
C27 C32 C31 C30 -0.7(6) . . . . ?
C28 C29 C30 C31 0.5(7) . . . . ?
C28 C29 C30 C33 -179.7(5) . . . . ?
C29 C30 C31 C32 0.6(6) . . . . ?
C34 C35 C36 C37 177.6(5) . . . . ?
C34 C35 C40 C39 -177.2(5) . . . . ?
C35 C36 C37 C38 -0.8(7) . . . . ?
C35 C40 C39 C38 0.0(7) . . . . ?
C36 C37 C38 C39 1.8(8) . . . . ?
C37 C38 C39 C40 -1.4(9) . . . . ?

loop_
_restr_U_similar_atom_site_label_1
_restr_U_similar_atom_site_label_2
_restr_U_similar_weight_param
Y1 F1 0.0400
Y1 O12A 0.0800
Y2 F1 0.0400
Y2 F2 0.0400
Y2 O12B 0.0800
O12A O12B 0.0800

loop_
_smtbx_masks_void_nr
_smtbx_masks_void_average_x
_smtbx_masks_void_average_y
_smtbx_masks_void_average_z
_smtbx_masks_void_volume
_smtbx_masks_void_count_electrons
_smtbx_masks_void_content
1 -0.788 0.000 0.500 415.0 98.4 ?
